data_4033095
loop_
_publ_author_name
'Jiang, Shengsheng'
'Li, Kai'
'Yan, Jun'
'Shi, Kuangxi'
'Zhao, Chengtao'
'Yang, Limin'
'Zhong, Guofu'

_publ_section_title
;
 Synthetic Access to Oxazolidin-4-ones via Elimination/[3+2] Cycloaddition
 Reaction.
;
_journal_issue 18
_journal_name_full 'The Journal of organic chemistry'
_journal_page_first 9779
_journal_page_last 9785
_journal_paper_doi 10.1021/acs.joc.7b00547
_journal_volume 82
_journal_year 2017
_chemical_formula_moiety 'C17 H21 N O3'
_chemical_formula_sum 'C17 H21 N O3'
_chemical_formula_weight 287.35
_chemical_name_systematic
;
 ?
;
_space_group_IT_number 14
_symmetry_cell_setting monoclinic
_symmetry_space_group_name_Hall '-P 2ybc'
_symmetry_space_group_name_H-M 'P 1 21/c 1'
_atom_sites_solution_hydrogens geom
_atom_sites_solution_primary direct
_atom_sites_solution_secondary difmap
_audit_creation_method SHELXL-97
_cell_angle_alpha 90.00
_cell_angle_beta 102.943(2)
_cell_angle_gamma 90.00
_cell_formula_units_Z 4
_cell_length_a 9.9297(6)
_cell_length_b 20.0787(15)
_cell_length_c 8.6718(7)
_cell_measurement_reflns_used 8312
_cell_measurement_temperature 296(2)
_cell_measurement_theta_max 27.5
_cell_measurement_theta_min 3.0
_cell_volume 1685.0(2)
_computing_cell_refinement 'PROCESS-AUTO  (Rigaku,2006)'
_computing_data_collection 'PROCESS-AUTO  (Rigaku,2006)'
_computing_data_reduction 'CrystalStructure (Rigaku,2007)'
_computing_molecular_graphics 'Ortep3 for windows (Farrugia,1997)'
_computing_publication_material 'WinGX (Farrugia, 1999)'
_computing_structure_refinement 'SHELXL-97 (Sheldrick, 2014)'
_computing_structure_solution 'SHELXS-97 (Sheldrick, 2014)'
_diffrn_ambient_temperature 296(2)
_diffrn_detector_area_resol_mean 10.00
_diffrn_measured_fraction_theta_full 0.998
_diffrn_measured_fraction_theta_max 0.998
_diffrn_measurement_device_type 'Rigaku RAXIS-RAPID/ZJUG'
_diffrn_measurement_method \w
_diffrn_radiation_monochromator graphite
_diffrn_radiation_source 'rotating anode'
_diffrn_radiation_type MoK\a
_diffrn_radiation_wavelength 0.71073
_diffrn_reflns_av_R_equivalents 0.0590
_diffrn_reflns_av_sigmaI/netI 0.0479
_diffrn_reflns_limit_h_max 12
_diffrn_reflns_limit_h_min -12
_diffrn_reflns_limit_k_max 24
_diffrn_reflns_limit_k_min -24
_diffrn_reflns_limit_l_max 10
_diffrn_reflns_limit_l_min -9
_diffrn_reflns_number 14454
_diffrn_reflns_theta_full 26.00
_diffrn_reflns_theta_max 26.00
_diffrn_reflns_theta_min 3.00
_exptl_absorpt_coefficient_mu 0.077
_exptl_absorpt_correction_T_max 0.9705
_exptl_absorpt_correction_T_min 0.9618
_exptl_absorpt_correction_type multi-scan
_exptl_absorpt_process_details 'Higashi, T. (1995)'
_exptl_crystal_colour colorless
_exptl_crystal_density_diffrn 1.133
_exptl_crystal_density_method 'not measured'
_exptl_crystal_description chunk
_exptl_crystal_F_000 616
_exptl_crystal_size_max 0.48
_exptl_crystal_size_mid 0.45
_exptl_crystal_size_min 0.39
_refine_diff_density_max 0.156
_refine_diff_density_min -0.141
_refine_diff_density_rms 0.041
_refine_ls_extinction_coef 0.033(2)
_refine_ls_extinction_expression Fc^*^=kFc[1+0.001xFc^2^\l^3^/sin(2\q)]^-1/4^
_refine_ls_extinction_method SHELXL
_refine_ls_goodness_of_fit_ref 1.001
_refine_ls_hydrogen_treatment constr
_refine_ls_matrix_type full
_refine_ls_number_parameters 194
_refine_ls_number_reflns 3306
_refine_ls_number_restraints 0
_refine_ls_restrained_S_all 1.001
_refine_ls_R_factor_all 0.1391
_refine_ls_R_factor_gt 0.0787
_refine_ls_shift/su_max 0.000
_refine_ls_shift/su_mean 0.000
_refine_ls_structure_factor_coef Fsqd
_refine_ls_weighting_details 'calc w=1/[\s^2^(Fo^2^)+(0.0351P)^2^+0.9578P] where P=(Fo^2^+2Fc^2^)/3'
_refine_ls_weighting_scheme calc
_refine_ls_wR_factor_gt 0.1264
_refine_ls_wR_factor_ref 0.1497
_reflns_number_gt 1924
_reflns_number_total 3306
_reflns_threshold_expression >2sigma(I)
_cod_data_source_file jo7b00547_si_002.cif
_cod_data_source_block jss-1
_cod_database_code 4033095

loop_
_symmetry_equiv_pos_as_xyz
'x, y, z'
'-x, y+1/2, -z+1/2'
'-x, -y, -z'
'x, -y-1/2, z-1/2'

loop_
_atom_site_label
_atom_site_type_symbol
_atom_site_fract_x
_atom_site_fract_y
_atom_site_fract_z
_atom_site_U_iso_or_equiv
_atom_site_adp_type
_atom_site_occupancy
_atom_site_symmetry_multiplicity
_atom_site_calc_flag
_atom_site_refinement_flags
C1 C 0.2066(3) 0.77199(15) 0.2714(3) 0.0654(7) Uani 1 1 d .
C2 C 0.1264(3) 0.83644(14) 0.2624(3) 0.0697(8) Uani 1 1 d .
C3 C 0.3300(3) 0.85615(14) 0.1747(3) 0.0670(7) Uani 1 1 d .
H3 H 0.3072 0.8565 0.0587 0.080 Uiso 1 1 calc R
C4 C 0.0040(3) 0.83353(16) 0.1209(4) 0.0936(11) Uani 1 1 d .
H4A H -0.0441 0.8753 0.1103 0.140 Uiso 1 1 calc R
H4B H -0.0576 0.7986 0.1364 0.140 Uiso 1 1 calc R
H4C H 0.0365 0.8248 0.0266 0.140 Uiso 1 1 calc R
C5 C 0.0848(4) 0.85259(19) 0.4157(4) 0.1115(13) Uani 1 1 d .
H5A H 0.1660 0.8554 0.4998 0.167 Uiso 1 1 calc R
H5B H 0.0253 0.8182 0.4391 0.167 Uiso 1 1 calc R
H5C H 0.0368 0.8944 0.4054 0.167 Uiso 1 1 calc R
C6 C 0.5205(3) 0.72307(18) 0.3169(4) 0.0959(11) Uani 1 1 d .
H6A H 0.4830 0.7047 0.4019 0.115 Uiso 1 1 calc R
H6B H 0.5758 0.7618 0.3566 0.115 Uiso 1 1 calc R
C7 C 0.6066(3) 0.67224(15) 0.2575(3) 0.0647(7) Uani 1 1 d .
C8 C 0.5583(4) 0.60982(19) 0.2156(4) 0.0855(10) Uani 1 1 d .
H8 H 0.4683 0.5986 0.2198 0.103 Uiso 1 1 calc R
C9 C 0.6424(6) 0.56288(18) 0.1666(4) 0.1085(13) Uani 1 1 d .
H9 H 0.6095 0.5203 0.1379 0.130 Uiso 1 1 calc R
C10 C 0.7734(5) 0.5801(3) 0.1614(5) 0.1248(18) Uani 1 1 d .
H10 H 0.8305 0.5489 0.1291 0.150 Uiso 1 1 calc R
C11 C 0.8215(4) 0.6409(3) 0.2018(5) 0.1282(17) Uani 1 1 d .
H11 H 0.9116 0.6520 0.1980 0.154 Uiso 1 1 calc R
C12 C 0.7382(4) 0.68709(19) 0.2488(4) 0.0969(11) Uani 1 1 d .
H12 H 0.7723 0.7297 0.2756 0.116 Uiso 1 1 calc R
C13 C 0.4628(3) 0.89054(15) 0.2367(3) 0.0724(8) Uani 1 1 d .
H13 H 0.4946 0.8923 0.3460 0.087 Uiso 1 1 calc R
C14 C 0.5397(3) 0.91891(14) 0.1500(3) 0.0679(8) Uani 1 1 d .
H14 H 0.5090 0.9156 0.0408 0.081 Uiso 1 1 calc R
C15 C 0.6672(3) 0.95469(14) 0.2079(4) 0.0731(8) Uani 1 1 d .
H15 H 0.7006 0.9560 0.3169 0.088 Uiso 1 1 calc R
C16 C 0.7400(3) 0.98534(15) 0.1213(4) 0.0813(9) Uani 1 1 d .
H16 H 0.7082 0.9826 0.0121 0.098 Uiso 1 1 calc R
C17 C 0.8688(3) 1.02429(18) 0.1803(5) 0.1080(12) Uani 1 1 d .
H17A H 0.8941 1.0219 0.2937 0.162 Uiso 1 1 calc R
H17B H 0.8535 1.0699 0.1482 0.162 Uiso 1 1 calc R
H17C H 0.9419 1.0062 0.1371 0.162 Uiso 1 1 calc R
N1 N 0.3262(2) 0.78848(11) 0.2345(3) 0.0695(6) Uani 1 1 d .
O1 O 0.1707(2) 0.71686(11) 0.3045(3) 0.0845(6) Uani 1 1 d .
O2 O 0.2227(2) 0.88656(9) 0.2349(2) 0.0789(6) Uani 1 1 d .
O3 O 0.40950(18) 0.74136(9) 0.1838(2) 0.0709(6) Uani 1 1 d .

loop_
_atom_site_aniso_label
_atom_site_aniso_U_11
_atom_site_aniso_U_22
_atom_site_aniso_U_33
_atom_site_aniso_U_23
_atom_site_aniso_U_13
_atom_site_aniso_U_12
C1 0.0650(18) 0.067(2) 0.0661(18) 0.0030(15) 0.0193(14) 0.0031(15)
C2 0.0710(19) 0.0680(19) 0.0753(19) 0.0029(15) 0.0276(16) 0.0085(15)
C3 0.0687(18) 0.0646(18) 0.0694(18) 0.0017(15) 0.0191(15) 0.0018(15)
C4 0.074(2) 0.092(2) 0.113(3) 0.009(2) 0.017(2) 0.0129(18)
C5 0.138(3) 0.112(3) 0.101(3) 0.000(2) 0.061(2) 0.032(2)
C6 0.097(2) 0.116(3) 0.073(2) 0.0044(19) 0.0149(19) 0.035(2)
C7 0.0606(17) 0.074(2) 0.0606(17) 0.0115(15) 0.0158(14) 0.0148(16)
C8 0.092(2) 0.093(3) 0.073(2) 0.0100(19) 0.0221(18) -0.013(2)
C9 0.175(4) 0.068(2) 0.071(2) 0.0070(18) 0.004(3) 0.016(3)
C10 0.109(3) 0.171(5) 0.081(3) -0.019(3) -0.008(3) 0.075(3)
C11 0.066(2) 0.208(5) 0.113(3) -0.032(4) 0.025(2) 0.007(3)
C12 0.086(2) 0.104(3) 0.103(3) -0.011(2) 0.028(2) -0.010(2)
C13 0.078(2) 0.078(2) 0.0597(17) -0.0010(15) 0.0116(15) -0.0059(16)
C14 0.0720(18) 0.0673(18) 0.0634(17) -0.0014(14) 0.0131(15) 0.0013(15)
C15 0.0749(19) 0.0721(19) 0.0690(18) -0.0008(16) 0.0091(16) -0.0061(16)
C16 0.081(2) 0.079(2) 0.082(2) 0.0033(17) 0.0127(18) -0.0080(17)
C17 0.092(2) 0.095(3) 0.133(3) 0.009(2) 0.017(2) -0.024(2)
N1 0.0664(14) 0.0595(15) 0.0878(17) 0.0044(12) 0.0281(13) 0.0115(12)
O1 0.0875(14) 0.0702(14) 0.1017(16) 0.0117(12) 0.0334(12) -0.0014(11)
O2 0.0796(13) 0.0595(12) 0.1028(15) -0.0037(11) 0.0317(12) 0.0067(10)
O3 0.0672(12) 0.0726(13) 0.0732(12) 0.0000(10) 0.0163(10) 0.0161(10)

loop_
_atom_type_symbol
_atom_type_description
_atom_type_scat_dispersion_real
_atom_type_scat_dispersion_imag
_atom_type_scat_source
C C 0.0033 0.0016 'International Tables Vol C Tables 4.2.6.8 and 6.1.1.4'
H H 0.0000 0.0000 'International Tables Vol C Tables 4.2.6.8 and 6.1.1.4'
N N 0.0061 0.0033 'International Tables Vol C Tables 4.2.6.8 and 6.1.1.4'
O O 0.0106 0.0060 'International Tables Vol C Tables 4.2.6.8 and 6.1.1.4'

loop_
_geom_angle_atom_site_label_1
_geom_angle_atom_site_label_2
_geom_angle_atom_site_label_3
_geom_angle
O1 C1 N1 127.1(3)
O1 C1 C2 127.7(3)
N1 C1 C2 105.1(2)
O2 C2 C1 104.1(2)
O2 C2 C5 108.5(3)
C1 C2 C5 112.5(3)
O2 C2 C4 109.4(2)
C1 C2 C4 108.9(2)
C5 C2 C4 113.0(3)
O2 C3 N1 100.8(2)
O2 C3 C13 110.2(2)
N1 C3 C13 113.4(2)
O2 C3 H3 110.7
N1 C3 H3 110.7
C13 C3 H3 110.7
C2 C4 H4A 109.5
C2 C4 H4B 109.5
H4A C4 H4B 109.5
C2 C4 H4C 109.5
H4A C4 H4C 109.5
H4B C4 H4C 109.5
C2 C5 H5A 109.5
C2 C5 H5B 109.5
H5A C5 H5B 109.5
C2 C5 H5C 109.5
H5A C5 H5C 109.5
H5B C5 H5C 109.5
O3 C6 C7 106.8(2)
O3 C6 H6A 110.4
C7 C6 H6A 110.4
O3 C6 H6B 110.4
C7 C6 H6B 110.4
H6A C6 H6B 108.6
C12 C7 C8 118.2(3)
C12 C7 C6 120.0(3)
C8 C7 C6 121.7(3)
C7 C8 C9 120.4(3)
C7 C8 H8 119.8
C9 C8 H8 119.8
C10 C9 C8 119.0(4)
C10 C9 H9 120.5
C8 C9 H9 120.5
C11 C10 C9 121.1(4)
C11 C10 H10 119.4
C9 C10 H10 119.4
C10 C11 C12 119.8(4)
C10 C11 H11 120.1
C12 C11 H11 120.1
C7 C12 C11 121.5(4)
C7 C12 H12 119.3
C11 C12 H12 119.3
C14 C13 C3 125.3(3)
C14 C13 H13 117.3
C3 C13 H13 117.3
C13 C14 C15 126.3(3)
C13 C14 H14 116.8
C15 C14 H14 116.8
C16 C15 C14 126.1(3)
C16 C15 H15 117.0
C14 C15 H15 117.0
C15 C16 C17 126.4(3)
C15 C16 H16 116.8
C17 C16 H16 116.8
C16 C17 H17A 109.5
C16 C17 H17B 109.5
H17A C17 H17B 109.5
C16 C17 H17C 109.5
H17A C17 H17C 109.5
H17B C17 H17C 109.5
C1 N1 O3 122.0(2)
C1 N1 C3 114.2(2)
O3 N1 C3 117.2(2)
C3 O2 C2 109.8(2)
N1 O3 C6 108.7(2)

loop_
_geom_bond_atom_site_label_1
_geom_bond_atom_site_label_2
_geom_bond_distance
C1 O1 1.217(3)
C1 N1 1.339(3)
C1 C2 1.512(4)
C2 O2 1.445(3)
C2 C5 1.512(4)
C2 C4 1.523(4)
C3 O2 1.425(3)
C3 N1 1.458(3)
C3 C13 1.479(4)
C3 H3 0.9800
C4 H4A 0.9600
C4 H4B 0.9600
C4 H4C 0.9600
C5 H5A 0.9600
C5 H5B 0.9600
C5 H5C 0.9600
C6 O3 1.453(3)
C6 C7 1.495(4)
C6 H6A 0.9700
C6 H6B 0.9700
C7 C12 1.359(4)
C7 C8 1.362(4)
C8 C9 1.388(5)
C8 H8 0.9300
C9 C10 1.357(6)
C9 H9 0.9300
C10 C11 1.329(6)
C10 H10 0.9300
C11 C12 1.364(5)
C11 H11 0.9300
C12 H12 0.9300
C13 C14 1.316(4)
C13 H13 0.9300
C14 C15 1.444(4)
C14 H14 0.9300
C15 C16 1.307(4)
C15 H15 0.9300
C16 C17 1.489(4)
C16 H16 0.9300
C17 H17A 0.9600
C17 H17B 0.9600
C17 H17C 0.9600
N1 O3 1.391(3)

loop_
_geom_torsion_atom_site_label_1
_geom_torsion_atom_site_label_2
_geom_torsion_atom_site_label_3
_geom_torsion_atom_site_label_4
_geom_torsion
O1 C1 C2 O2 174.2(3)
N1 C1 C2 O2 -6.0(3)
O1 C1 C2 C5 57.0(4)
N1 C1 C2 C5 -123.2(3)
O1 C1 C2 C4 -69.1(4)
N1 C1 C2 C4 110.7(3)
O3 C6 C7 C12 113.0(3)
O3 C6 C7 C8 -69.0(4)
C12 C7 C8 C9 0.5(4)
C6 C7 C8 C9 -177.5(3)
C7 C8 C9 C10 0.1(5)
C8 C9 C10 C11 -0.2(6)
C9 C10 C11 C12 -0.2(7)
C8 C7 C12 C11 -1.0(5)
C6 C7 C12 C11 177.1(3)
C10 C11 C12 C7 0.8(7)
O2 C3 C13 C14 -121.6(3)
N1 C3 C13 C14 126.2(3)
C3 C13 C14 C15 177.7(3)
C13 C14 C15 C16 -176.7(3)
C14 C15 C16 C17 177.7(3)
O1 C1 N1 O3 19.5(4)
C2 C1 N1 O3 -160.3(2)
O1 C1 N1 C3 170.1(3)
C2 C1 N1 C3 -9.7(3)
O2 C3 N1 C1 21.2(3)
C13 C3 N1 C1 139.0(3)
O2 C3 N1 O3 173.3(2)
C13 C3 N1 O3 -68.9(3)
N1 C3 O2 C2 -24.2(3)
C13 C3 O2 C2 -144.4(2)
C1 C2 O2 C3 19.7(3)
C5 C2 O2 C3 139.7(2)
C4 C2 O2 C3 -96.6(3)
C1 N1 O3 C6 -99.6(3)
C3 N1 O3 C6 110.6(3)
C7 C6 O3 N1 179.7(2)
